data_7031102
loop_
_publ_author_name
'Boyd, Lynn A.'
'Clegg, William'
'Copley, Royston C. B.'
'Davidson, Matthew G.'
'Fox, Mark A.'
'Hibbert, Thomas G.'
'Howard, Judith A. K.'
'Mackinnon, Angus'
'Peace, Richard J.'
'Wade, Kenneth'

_publ_section_title
;
 Exo-pi-bonding to an ortho-carborane hypercarbon atom: systematic
 icosahedral cage distortions reflected in the structures of the fluoro-,
 hydroxy- and amino-carboranes, 1-X-2-Ph-1,2-C2B10H10 (X=F, OH or NH2) and
 related anions.
;
_journal_issue 17
_journal_name_full 'Dalton transactions (Cambridge, England : 2003)'
_journal_page_first 2786
_journal_page_last 2799
_journal_paper_doi 10.1039/B406422D
_journal_year 2004
_chemical_formula_moiety 'C14 H35 B10 N4 O P'
_chemical_formula_sum 'C14 H35 B10 N4 O P'
_chemical_formula_weight 414.53
_chemical_name_systematic
;
?
;
_space_group_IT_number 4
_symmetry_cell_setting monoclinic
_symmetry_space_group_name_Hall 'P 2yb'
_symmetry_space_group_name_H-M 'P 1 21 1'
_atom_sites_solution_hydrogens geom
_atom_sites_solution_primary direct
_atom_sites_solution_secondary difmap
_audit_creation_method SHELXL
_cell_angle_alpha 90.00
_cell_angle_beta 115.48(2)
_cell_angle_gamma 90.00
_cell_formula_units_Z 4
_cell_length_a 10.526(3)
_cell_length_b 21.680(3)
_cell_length_c 12.111(2)
_cell_measurement_reflns_used 25
_cell_measurement_temperature 293(2)
_cell_measurement_theta_max 21.66
_cell_measurement_theta_min 9.57
_cell_volume 2495.0(10)
_computing_cell_refinement 'AFC (MSC, 1989)'
_computing_data_collection 'AFC (MSC, 1989)'
_computing_data_reduction 'TEXSAN version 5.1 (MSC, 1989)'
_computing_molecular_graphics 'SHELXTL version 5.10 (Bruker, 1997)'
_computing_publication_material 'SHELXTL version 5.10 (Bruker, 1997)'
_computing_structure_refinement 'SHELXL-97 (Sheldrick, 1997)'
_computing_structure_solution 'SHELXS-97 (Sheldrick, 1990)'
_diffrn_ambient_temperature 293(2)
_diffrn_measurement_device 'Rigaku AFC6S 4-circle diffractometer'
_diffrn_measurement_method '2\q/\w scans'
_diffrn_radiation_monochromator graphite
_diffrn_radiation_source 'fine-focus sealed tube'
_diffrn_radiation_type CuK\a
_diffrn_radiation_wavelength 1.54178
_diffrn_reflns_av_R_equivalents 0.0333
_diffrn_reflns_av_sigmaI/netI 0.0562
_diffrn_reflns_limit_h_max 11
_diffrn_reflns_limit_h_min -7
_diffrn_reflns_limit_k_max 24
_diffrn_reflns_limit_k_min -17
_diffrn_reflns_limit_l_max 12
_diffrn_reflns_limit_l_min -13
_diffrn_reflns_number 5324
_diffrn_reflns_theta_max 60.00
_diffrn_reflns_theta_min 4.04
_diffrn_standards_decay_% 0
_diffrn_standards_interval_count 150
_diffrn_standards_number 3
_exptl_absorpt_coefficient_mu 1.054
_exptl_absorpt_correction_T_max 1.000
_exptl_absorpt_correction_T_min 0.863
_exptl_absorpt_correction_type psi-scan
_exptl_absorpt_process_details 'TEXSAN v.5.1 (MSC, 1989), from 108 \y-scans of 3 reflections'
_exptl_crystal_colour colourless
_exptl_crystal_density_diffrn 1.104
_exptl_crystal_density_method 'not measured'
_exptl_crystal_description block
_exptl_crystal_F_000 880
_exptl_crystal_size_max 0.23
_exptl_crystal_size_mid 0.20
_exptl_crystal_size_min 0.08
_refine_diff_density_max 0.163
_refine_diff_density_min -0.160
_refine_diff_density_rms 0.032
_refine_ls_abs_structure_details 'Flack H D (1983), Acta Cryst. A39, 876-881'
_refine_ls_abs_structure_Flack 0.02(3)
_refine_ls_extinction_coef 0.0019(2)
_refine_ls_extinction_expression Fc^*^=kFc[1+0.001xFc^2^\l^3^/sin(2\q)]^-1/4^
_refine_ls_extinction_method SHELXL
_refine_ls_goodness_of_fit_all 1.059
_refine_ls_goodness_of_fit_obs 1.116
_refine_ls_hydrogen_treatment constr
_refine_ls_matrix_type full
_refine_ls_number_parameters 567
_refine_ls_number_reflns 4179
_refine_ls_number_restraints 5
_refine_ls_restrained_S_all 1.059
_refine_ls_restrained_S_obs 1.115
_refine_ls_R_factor_all 0.0762
_refine_ls_R_factor_obs 0.0496
_refine_ls_shift/esd_max 0.000
_refine_ls_shift/esd_mean 0.000
_refine_ls_structure_factor_coef Fsqd
_refine_ls_weighting_details 'w=1/[\s^2^(Fo^2^)+(0.0699P)^2^+0.2009P] where P=(Fo^2^+2Fc^2^)/3'
_refine_ls_weighting_scheme calc
_refine_ls_wR_factor_all 0.1291
_refine_ls_wR_factor_obs 0.1143
_reflns_Friedel_coverage 0.34
_reflns_number_observed 3104
_reflns_number_total 4179
_reflns_observed_criterion I>2\s(I)
_cod_data_source_file b406422d.txt
_cod_data_source_block 4
_cod_depositor_comments
;
The following automatic conversions were performed:

'_symmetry_cell_setting' value 'Monoclinic' changed to 'monoclinic'
according to
/usr/data/users/saulius/automatic-downloads/retrospective/RSC/lib/dictionaries/cif_core.dic
dictionary named 'cif_core.dic' version 2.4.2 from
2011-04-26.

'_geom_bond_publ_flag' value 'Y' changed to 'y'
according to
/usr/data/users/saulius/automatic-downloads/retrospective/RSC/lib/dictionaries/cif_core.dic
dictionary named 'cif_core.dic' version 2.4.2 from 2011-04-26 (96
times).

'_geom_angle_publ_flag' value 'Y' changed to 'y' according
to
/usr/data/users/saulius/automatic-downloads/retrospective/RSC/lib/dictionaries/cif_core.dic
dictionary named 'cif_core.dic' version 2.4.2 from 2011-04-26 (306
times).

Automatic conversion script
Id: cif_fix_values 2281 2013-09-26 08:29:07Z andrius 

The following automatic conversions were performed:

'_refine_ls_weighting_scheme' value 'calc
w=1/[\s^2^(Fo^2^)+(0.0699P)^2^+0.2009P] where P=(Fo^2^+2Fc^2^)/3' was
changed to 'calc'. New tag '_refine_ls_weighting_details' was
created. The value of the new tag was set to
'w=1/[\s^2^(Fo^2^)+(0.0699P)^2^+0.2009P] where P=(Fo^2^+2Fc^2^)/3'.

Automatic conversion script
Id: cif_fix_values 3143 2015-03-26 13:38:13Z robertas 
;
_cod_original_cell_volume 2495.0(9)
_cod_original_sg_symbol_H-M 'P 21'
_cod_database_code 7031102

loop_
_symmetry_equiv_pos_as_xyz
'x, y, z'
'-x, y+1/2, -z'

loop_
_atom_site_aniso_label
_atom_site_aniso_U_11
_atom_site_aniso_U_22
_atom_site_aniso_U_33
_atom_site_aniso_U_23
_atom_site_aniso_U_13
_atom_site_aniso_U_12
P1 0.0659(12) 0.0618(11) 0.0699(10) 0.0060(9) 0.0292(10) 0.0057(10)
O1 0.065(3) 0.104(4) 0.092(3) 0.013(3) 0.020(2) 0.007(3)
N11 0.089(5) 0.160(7) 0.113(5) -0.009(5) 0.061(4) 0.007(5)
C12 0.196(12) 0.415(24) 0.213(11) -0.208(14) 0.134(10) -0.100(13)
C13 0.101(8) 0.617(40) 0.173(10) -0.068(16) 0.056(8) 0.092(15)
N14 0.100(5) 0.115(5) 0.108(5) 0.039(4) 0.050(4) 0.006(4)
C15 0.149(11) 0.474(28) 0.196(11) 0.221(16) 0.053(10) 0.067(14)
C16 0.261(13) 0.143(9) 0.132(7) -0.020(6) 0.097(9) -0.117(9)
N17 0.102(5) 0.079(5) 0.113(5) 0.008(4) 0.038(4) 0.000(4)
C18 0.245(15) 0.250(16) 0.236(12) -0.156(13) 0.168(12) -0.090(12)
C19 0.276(17) 0.156(12) 0.215(12) 0.054(10) 0.076(12) -0.063(11)
P2 0.0759(13) 0.0678(12) 0.0619(10) 0.0022(9) 0.0339(10) -0.0008(10)
O2 0.089(3) 0.079(3) 0.082(2) 0.001(2) 0.055(2) -0.004(3)
N21 0.079(4) 0.101(5) 0.078(3) -0.021(3) 0.034(3) -0.019(4)
C22 0.126(8) 0.191(10) 0.176(9) -0.105(9) 0.066(7) -0.045(8)
C23 0.109(7) 0.215(12) 0.167(8) -0.055(8) 0.094(6) -0.047(7)
N24 0.123(6) 0.095(5) 0.074(4) 0.023(3) 0.043(4) 0.018(4)
C25 0.215(12) 0.201(11) 0.103(6) 0.044(7) 0.085(8) 0.024(9)
C26 0.247(14) 0.173(11) 0.108(7) 0.043(7) 0.050(8) 0.123(11)
N27 0.100(5) 0.077(4) 0.081(4) -0.011(4) 0.043(4) -0.008(4)
C28 0.139(8) 0.105(6) 0.114(6) -0.035(5) 0.048(6) -0.008(6)
C29 0.169(9) 0.079(6) 0.128(6) -0.001(5) 0.068(6) 0.028(6)
N1 0.119(6) 0.063(4) 0.069(4) -0.003(3) 0.041(4) -0.031(4)
C101 0.078(5) 0.047(4) 0.059(4) 0.000(3) 0.030(4) -0.007(4)
C102 0.054(4) 0.047(4) 0.063(4) 0.001(3) 0.025(3) 0.000(3)
B103 0.069(6) 0.056(5) 0.054(4) 0.007(4) 0.016(4) 0.007(4)
B104 0.081(7) 0.069(6) 0.061(4) -0.002(4) 0.023(5) 0.013(5)
B105 0.087(6) 0.092(6) 0.059(4) 0.004(4) 0.038(5) 0.009(5)
B106 0.078(6) 0.054(4) 0.049(4) -0.001(3) 0.020(4) -0.005(4)
B107 0.062(6) 0.071(5) 0.067(5) -0.006(4) 0.019(4) -0.020(5)
B108 0.056(5) 0.106(7) 0.070(5) -0.003(5) 0.022(4) 0.003(5)
B109 0.081(7) 0.117(8) 0.075(5) -0.008(5) 0.044(5) -0.003(6)
B110 0.077(6) 0.091(6) 0.065(5) 0.004(4) 0.039(5) -0.009(5)
B111 0.067(5) 0.068(5) 0.067(4) 0.000(4) 0.029(4) -0.017(4)
B112 0.073(6) 0.084(6) 0.088(6) 0.001(5) 0.045(5) -0.010(5)
C113 0.049(5) 0.049(4) 0.067(4) -0.004(3) 0.023(4) -0.007(3)
C114 0.064(5) 0.079(5) 0.067(4) 0.000(4) 0.021(4) -0.007(4)
C115 0.046(5) 0.099(6) 0.100(6) 0.007(5) 0.025(4) 0.004(4)
C116 0.059(6) 0.087(6) 0.106(6) -0.010(5) 0.039(5) -0.013(4)
C117 0.082(6) 0.111(6) 0.094(5) -0.025(5) 0.053(5) -0.008(5)
C118 0.051(5) 0.106(5) 0.064(4) -0.019(4) 0.022(4) 0.000(4)
N2 0.088(5) 0.060(4) 0.078(4) 0.008(3) 0.029(4) -0.021(4)
C201 0.099(6) 0.052(4) 0.059(4) 0.003(3) 0.036(4) -0.005(4)
C202 0.059(4) 0.043(4) 0.062(4) 0.006(3) 0.026(3) 0.004(3)
B203 0.103(7) 0.063(5) 0.061(4) 0.009(4) 0.042(5) 0.004(5)
B204 0.125(9) 0.077(6) 0.076(5) -0.003(5) 0.065(6) 0.028(6)
B205 0.074(6) 0.086(6) 0.081(5) 0.021(5) 0.028(5) 0.027(5)
B206 0.063(5) 0.059(5) 0.062(4) 0.015(4) 0.020(4) 0.000(4)
B207 0.077(6) 0.073(6) 0.084(5) 0.017(5) 0.041(5) -0.007(5)
B208 0.109(8) 0.113(8) 0.085(6) 0.009(6) 0.065(6) 0.003(7)
B209 0.104(8) 0.117(9) 0.116(7) 0.004(6) 0.075(7) 0.025(7)
B210 0.061(6) 0.097(7) 0.093(6) -0.005(5) 0.037(5) 0.004(5)
B211 0.057(5) 0.068(5) 0.073(5) -0.003(4) 0.026(4) -0.019(4)
B212 0.090(7) 0.097(7) 0.115(7) 0.015(6) 0.061(6) -0.002(6)
C213 0.058(5) 0.046(4) 0.058(4) 0.007(3) 0.016(4) -0.003(3)
C214 0.059(5) 0.081(5) 0.094(5) -0.016(4) 0.030(4) -0.006(4)
C215 0.074(6) 0.099(6) 0.108(6) -0.030(5) 0.040(6) -0.006(5)
C216 0.064(6) 0.088(6) 0.119(6) -0.003(5) 0.032(5) 0.008(5)
C217 0.074(7) 0.095(6) 0.084(5) 0.003(5) 0.018(5) 0.008(5)
C218 0.073(6) 0.084(5) 0.064(4) 0.002(4) 0.019(5) 0.007(5)

loop_
_atom_site_label
_atom_site_type_symbol
_atom_site_fract_x
_atom_site_fract_y
_atom_site_fract_z
_atom_site_U_iso_or_equiv
_atom_site_thermal_displace_type
_atom_site_occupancy
_atom_site_calc_flag
_atom_site_refinement_flags
P1 P 0.6297(2) 0.80737(7) 0.57544(14) 0.0659(5) Uani 1 d .
O1 O 0.4820(4) 0.8108(2) 0.4866(4) 0.0914(14) Uani 1 d .
N11 N 0.7274(8) 0.7793(4) 0.5092(7) 0.114(2) Uani 1 d .
C12 C 0.6720(13) 0.7532(8) 0.3946(11) 0.258(9) Uani 1 d .
H121 H 0.6944(151) 0.7785(40) 0.3403(38) 0.387 Uiso 1 calc R
H122 H 0.5716(22) 0.7501(72) 0.3644(65) 0.387 Uiso 1 calc R
H123 H 0.7112(132) 0.7128(30) 0.3991(27) 0.387 Uiso 1 calc R
C13 C 0.8703(12) 0.7774(11) 0.5609(11) 0.298(13) Uani 1 d .
H131 H 0.9008(12) 0.7388(36) 0.5418(155) 0.448 Uiso 1 calc R
H132 H 0.9058(13) 0.7816(98) 0.6480(20) 0.448 Uiso 1 calc R
H133 H 0.9054(13) 0.8106(54) 0.5293(140) 0.448 Uiso 1 calc R
N14 N 0.6478(8) 0.7638(3) 0.6884(6) 0.106(2) Uani 1 d .
C15 C 0.7864(12) 0.7536(8) 0.7943(10) 0.281(10) Uani 1 d .
H151 H 0.7719(12) 0.7387(85) 0.8627(55) 0.421 Uiso 1 calc R
H152 H 0.8375(82) 0.7918(18) 0.8160(107) 0.421 Uiso 1 calc R
H153 H 0.8391(80) 0.7237(62) 0.7727(60) 0.421 Uiso 1 calc R
C16 C 0.5430(13) 0.7266(5) 0.6910(8) 0.174(5) Uani 1 d .
H161 H 0.5598(54) 0.7193(35) 0.7743(8) 0.261 Uiso 1 calc R
H162 H 0.5426(62) 0.6880(16) 0.6519(73) 0.261 Uiso 1 calc R
H163 H 0.4536(17) 0.7466(18) 0.6484(71) 0.261 Uiso 1 calc R
N17 N 0.7051(7) 0.8714(3) 0.6370(6) 0.101(2) Uani 1 d .
C18 C 0.6769(14) 0.9040(7) 0.7187(11) 0.221(7) Uani 1 d .
H181 H 0.7000(146) 0.9466(13) 0.7153(95) 0.331 Uiso 1 calc R
H182 H 0.7320(114) 0.8883(43) 0.7994(19) 0.331 Uiso 1 calc R
H183 H 0.5787(33) 0.9004(56) 0.6994(80) 0.331 Uiso 1 calc R
C19 C 0.7389(16) 0.9125(6) 0.5527(11) 0.226(7) Uani 1 d .
H191 H 0.7984(124) 0.9457(37) 0.5989(26) 0.339 Uiso 1 calc R
H192 H 0.6533(20) 0.9290(52) 0.4908(78) 0.339 Uiso 1 calc R
H193 H 0.7866(130) 0.8890(16) 0.5148(97) 0.339 Uiso 1 calc R
P2 P 0.3413(2) 0.82682(8) 0.99038(14) 0.0670(5) Uani 1 d .
O2 O 0.2724(4) 0.8311(2) 1.0736(3) 0.0770(12) Uani 1 d .
N21 N 0.5050(6) 0.8505(3) 1.0614(5) 0.086(2) Uani 1 d .
C22 C 0.5475(10) 0.8927(5) 1.1588(9) 0.164(4) Uani 1 d .
H221 H 0.4678(21) 0.9164(28) 1.1528(45) 0.246 Uiso 1 calc R
H222 H 0.6176(66) 0.9199(25) 1.1551(45) 0.246 Uiso 1 calc R
H223 H 0.5861(81) 0.8707(6) 1.2350(9) 0.246 Uiso 1 calc R
C23 C 0.6090(9) 0.8447(5) 1.0119(8) 0.151(4) Uani 1 d .
H231 H 0.6300(61) 0.8848(7) 0.9903(66) 0.227 Uiso 1 calc R
H232 H 0.5718(36) 0.8190(31) 0.9404(46) 0.227 Uiso 1 calc R
H233 H 0.6934(33) 0.8265(34) 1.0723(30) 0.227 Uiso 1 calc R
N24 N 0.2533(7) 0.8667(3) 0.8667(5) 0.097(2) Uani 1 d .
C25 C 0.2920(11) 0.8719(5) 0.7659(8) 0.167(4) Uani 1 d .
H251 H 0.2085(11) 0.8745(44) 0.6904(10) 0.251 Uiso 1 calc R
H252 H 0.3455(83) 0.8363(20) 0.7644(51) 0.251 Uiso 1 calc R
H253 H 0.3478(81) 0.9083(22) 0.7762(44) 0.251 Uiso 1 calc R
C26 C 0.1552(12) 0.9118(5) 0.8633(8) 0.185(6) Uani 1 d .
H261 H 0.0954(68) 0.9221(33) 0.7798(8) 0.278 Uiso 1 calc R
H262 H 0.2044(13) 0.9480(16) 0.9059(76) 0.278 Uiso 1 calc R
H263 H 0.0991(67) 0.8959(16) 0.9018(78) 0.278 Uiso 1 calc R
N27 N 0.3569(7) 0.7599(3) 0.9396(5) 0.085(2) Uani 1 d .
C28 C 0.2354(10) 0.7294(4) 0.8421(7) 0.122(3) Uani 1 d .
H281 H 0.2644(18) 0.7107(26) 0.7847(33) 0.183 Uiso 1 calc R
H282 H 0.1634(29) 0.7594(7) 0.8007(39) 0.183 Uiso 1 calc R
H283 H 0.1993(43) 0.6982(21) 0.8772(10) 0.183 Uiso 1 calc R
C29 C 0.4552(10) 0.7145(4) 1.0235(7) 0.124(3) Uani 1 d .
H291 H 0.5017(50) 0.6927(21) 0.9822(20) 0.186 Uiso 1 calc R
H292 H 0.4041(13) 0.6857(17) 1.0493(45) 0.186 Uiso 1 calc R
H293 H 0.5240(40) 0.7354(4) 1.0936(29) 0.186 Uiso 1 calc R
N1 N 0.7192(8) 0.3931(3) 0.7032(5) 0.084(2) Uani 1 d D
H1A H 0.7509(71) 0.3759(28) 0.7763(31) 0.100 Uiso 1 d D
H1B H 0.6642(58) 0.3698(25) 0.6372(39) 0.100 Uiso 1 d D
C101 C 0.8157(7) 0.4322(3) 0.6942(5) 0.061(2) Uani 1 d .
C102 C 0.7849(6) 0.5150(3) 0.7117(5) 0.055(2) Uani 1 d .
B103 B 0.9189(8) 0.4744(3) 0.8219(6) 0.064(2) Uani 1 d .
H103 H 0.9188(8) 0.4648(3) 0.9102(6) 0.076 Uiso 1 calc R
B104 B 0.9890(9) 0.4233(4) 0.7505(6) 0.073(2) Uani 1 d .
H104 H 1.0410(9) 0.3808(4) 0.7951(6) 0.088 Uiso 1 calc R
B105 B 0.8809(9) 0.4273(4) 0.5897(6) 0.077(2) Uani 1 d .
H105 H 0.8601(9) 0.3881(4) 0.5280(6) 0.092 Uiso 1 calc R
B106 B 0.7524(9) 0.4839(3) 0.5710(6) 0.063(2) Uani 1 d .
H106 H 0.6460(9) 0.4800(3) 0.4985(6) 0.076 Uiso 1 calc R
B107 B 0.9416(8) 0.5507(4) 0.7792(6) 0.070(2) Uani 1 d .
H107 H 0.9621(8) 0.5899(4) 0.8410(6) 0.084 Uiso 1 calc R
B108 B 1.0702(9) 0.4930(4) 0.8008(7) 0.079(2) Uani 1 d .
H108 H 1.1742(9) 0.4951(4) 0.8775(7) 0.095 Uiso 1 calc R
B109 B 1.0479(10) 0.4664(5) 0.6565(7) 0.087(3) Uani 1 d .
H109 H 1.1358(10) 0.4520(5) 0.6377(7) 0.105 Uiso 1 calc R
B110 B 0.8988(8) 0.5044(4) 0.5451(7) 0.074(2) Uani 1 d .
H110 H 0.8895(8) 0.5144(4) 0.4538(7) 0.089 Uiso 1 calc R
B111 B 0.8344(8) 0.5572(4) 0.6200(6) 0.067(2) Uani 1 d .
H111 H 0.7841(8) 0.6004(4) 0.5776(6) 0.081 Uiso 1 calc R
B112 B 1.0183(9) 0.5437(4) 0.6753(7) 0.078(2) Uani 1 d .
H112 H 1.0889(9) 0.5791(4) 0.6695(7) 0.094 Uiso 1 calc R
C113 C 0.6626(7) 0.5324(3) 0.7378(6) 0.056(2) Uani 1 d .
C114 C 0.5254(8) 0.5371(3) 0.6467(6) 0.072(2) Uani 1 d .
H114 H 0.5079(8) 0.5288(3) 0.5661(6) 0.087 Uiso 1 calc R
C115 C 0.4155(8) 0.5537(4) 0.6729(7) 0.084(2) Uani 1 d .
H115 H 0.3251(8) 0.5564(4) 0.6101(7) 0.100 Uiso 1 calc R
C116 C 0.4379(8) 0.5661(3) 0.7902(8) 0.083(2) Uani 1 d .
H116 H 0.3631(8) 0.5756(3) 0.8087(8) 0.099 Uiso 1 calc R
C117 C 0.5707(9) 0.5643(4) 0.8788(7) 0.090(2) Uani 1 d .
H117 H 0.5875(9) 0.5753(4) 0.9581(7) 0.109 Uiso 1 calc R
C118 C 0.6843(7) 0.5465(3) 0.8546(6) 0.075(2) Uani 1 d .
H118 H 0.7744(7) 0.5442(3) 0.9180(6) 0.090 Uiso 1 calc R
N2 N 0.2879(7) 0.7407(2) 0.2550(5) 0.077(2) Uani 1 d D
H2A H 0.3520(52) 0.7540(29) 0.3277(31) 0.093 Uiso 1 d D
H2B H 0.2894(64) 0.7667(24) 0.1981(42) 0.093 Uiso 1 d D
C201 C 0.1739(8) 0.7091(3) 0.2499(5) 0.069(2) Uani 1 d .
C202 C 0.1809(7) 0.6257(3) 0.2387(5) 0.055(2) Uani 1 d .
B203 B 0.2005(9) 0.6612(3) 0.3709(6) 0.074(2) Uani 1 d .
H203 H 0.3008(9) 0.6609(3) 0.4520(6) 0.088 Uiso 1 calc R
B204 B 0.0834(10) 0.7245(4) 0.3346(7) 0.085(3) Uani 1 d .
H204 H 0.1047(10) 0.7644(4) 0.3948(7) 0.102 Uiso 1 calc R
B205 B 0.0023(8) 0.7289(4) 0.1710(7) 0.082(3) Uani 1 d .
H205 H -0.0307(8) 0.7724(4) 0.1221(7) 0.099 Uiso 1 calc R
B206 B 0.0734(8) 0.6688(3) 0.1181(6) 0.064(2) Uani 1 d .
H206 H 0.0922(8) 0.6740(3) 0.0369(6) 0.076 Uiso 1 calc R
B207 B 0.0986(9) 0.5929(4) 0.3164(7) 0.076(2) Uani 1 d .
H207 H 0.1296(9) 0.5491(4) 0.3647(7) 0.091 Uiso 1 calc R
B208 B 0.0329(10) 0.6543(5) 0.3728(8) 0.094(3) Uani 1 d .
H208 H 0.0205(10) 0.6497(5) 0.4572(8) 0.113 Uiso 1 calc R
B209 B -0.0878(12) 0.6969(5) 0.2466(8) 0.103(3) Uani 1 d .
H209 H -0.1793(12) 0.7201(5) 0.2475(8) 0.123 Uiso 1 calc R
B210 B -0.0929(8) 0.6611(4) 0.1136(7) 0.082(3) Uani 1 d .
H210 H -0.1880(8) 0.6607(4) 0.0277(7) 0.099 Uiso 1 calc R
B211 B 0.0191(8) 0.5980(4) 0.1545(6) 0.067(2) Uani 1 d .
H211 H -0.0024(8) 0.5576(4) 0.0957(6) 0.080 Uiso 1 calc R
B212 B -0.0765(11) 0.6153(5) 0.2391(8) 0.095(3) Uani 1 d .
H212 H -0.1608(11) 0.5853(5) 0.2367(8) 0.114 Uiso 1 calc R
C213 C 0.3071(7) 0.5995(3) 0.2283(6) 0.057(2) Uani 1 d .
C214 C 0.2916(8) 0.5652(3) 0.1259(7) 0.079(2) Uani 1 d .
H214 H 0.2016(8) 0.5581(3) 0.0648(7) 0.095 Uiso 1 calc R
C215 C 0.4029(9) 0.5419(4) 0.1127(7) 0.093(2) Uani 1 d .
H215 H 0.3885(9) 0.5192(4) 0.0432(7) 0.112 Uiso 1 calc R
C216 C 0.5386(9) 0.5515(4) 0.2017(8) 0.093(2) Uani 1 d .
H216 H 0.6152(9) 0.5349(4) 0.1928(8) 0.112 Uiso 1 calc R
C217 C 0.5583(9) 0.5853(4) 0.3014(7) 0.090(2) Uani 1 d .
H217 H 0.6489(9) 0.5930(4) 0.3607(7) 0.108 Uiso 1 calc R
C218 C 0.4425(9) 0.6086(3) 0.3158(6) 0.077(2) Uani 1 d .
H218 H 0.4573(9) 0.6308(3) 0.3860(6) 0.092 Uiso 1 calc R

loop_
_atom_type_symbol
_atom_type_description
_atom_type_scat_dispersion_real
_atom_type_scat_dispersion_imag
_atom_type_scat_source
C C 0.0181 0.0091 'International Tables Vol C Tables 4.2.6.8 and 6.1.1.4'
H H 0.0000 0.0000 'International Tables Vol C Tables 4.2.6.8 and 6.1.1.4'
B B 0.0090 0.0039 'International Tables Vol C Tables 4.2.6.8 and 6.1.1.4'
N N 0.0311 0.0180 'International Tables Vol C Tables 4.2.6.8 and 6.1.1.4'
O O 0.0492 0.0322 'International Tables Vol C Tables 4.2.6.8 and 6.1.1.4'
P P 0.2955 0.4335 'International Tables Vol C Tables 4.2.6.8 and 6.1.1.4'

loop_
_geom_angle_atom_site_label_1
_geom_angle_atom_site_label_2
_geom_angle_atom_site_label_3
_geom_angle
_geom_angle_publ_flag
O1 P1 N14 110.8(3) y
O1 P1 N17 116.9(3) y
N14 P1 N17 104.9(4) y
O1 P1 N11 110.2(3) y
N14 P1 N11 108.9(4) y
N17 P1 N11 104.7(4) y
C13 N11 C12 111.0(9) y
C13 N11 P1 125.4(7) y
C12 N11 P1 123.6(7) y
N11 C12 H121 109.5 ?
N11 C12 H122 109.5 ?
H121 C12 H122 109.5 ?
N11 C12 H123 109.5 ?
H121 C12 H123 109.5 ?
H122 C12 H123 109.5 ?
N11 C13 H131 109.5 ?
N11 C13 H132 109.5 ?
H131 C13 H132 109.5 ?
N11 C13 H133 109.5 ?
H131 C13 H133 109.5 ?
H132 C13 H133 109.5 ?
C16 N14 C15 113.0(7) y
C16 N14 P1 124.1(7) y
C15 N14 P1 122.4(7) y
N14 C15 H151 109.5 ?
N14 C15 H152 109.5 ?
H151 C15 H152 109.5 ?
N14 C15 H153 109.5 ?
H151 C15 H153 109.5 ?
H152 C15 H153 109.5 ?
N14 C16 H161 109.5 ?
N14 C16 H162 109.5 ?
H161 C16 H162 109.5 ?
N14 C16 H163 109.5 ?
H161 C16 H163 109.5 ?
H162 C16 H163 109.5 ?
C18 N17 C19 112.1(9) y
C18 N17 P1 124.7(7) y
C19 N17 P1 114.1(7) y
N17 C18 H181 109.5 ?
N17 C18 H182 109.5 ?
H181 C18 H182 109.5 ?
N17 C18 H183 109.5 ?
H181 C18 H183 109.5 ?
H182 C18 H183 109.5 ?
N17 C19 H191 109.5 ?
N17 C19 H192 109.5 ?
H191 C19 H192 109.5 ?
N17 C19 H193 109.5 ?
H191 C19 H193 109.5 ?
H192 C19 H193 109.5 ?
O2 P2 N27 118.6(3) y
O2 P2 N24 110.0(3) y
N27 P2 N24 103.8(3) y
O2 P2 N21 109.6(3) y
N27 P2 N21 103.0(3) y
N24 P2 N21 111.7(3) y
C22 N21 C23 112.1(7) y
C22 N21 P2 121.8(6) y
C23 N21 P2 124.0(5) y
N21 C22 H221 109.5 ?
N21 C22 H222 109.5 ?
H221 C22 H222 109.5 ?
N21 C22 H223 109.5 ?
H221 C22 H223 109.5 ?
H222 C22 H223 109.5 ?
N21 C23 H231 109.5 ?
N21 C23 H232 109.5 ?
H231 C23 H232 109.5 ?
N21 C23 H233 109.5 ?
H231 C23 H233 109.5 ?
H232 C23 H233 109.5 ?
C26 N24 C25 112.9(7) y
C26 N24 P2 121.0(6) y
C25 N24 P2 124.1(6) y
N24 C25 H251 109.5 ?
N24 C25 H252 109.5 ?
H251 C25 H252 109.5 ?
N24 C25 H253 109.5 ?
H251 C25 H253 109.5 ?
H252 C25 H253 109.5 ?
N24 C26 H261 109.5 ?
N24 C26 H262 109.5 ?
H261 C26 H262 109.5 ?
N24 C26 H263 109.5 ?
H261 C26 H263 109.5 ?
H262 C26 H263 109.5 ?
C29 N27 C28 111.3(6) y
C29 N27 P2 119.7(5) y
C28 N27 P2 121.0(5) y
N27 C28 H281 109.5 ?
N27 C28 H282 109.5 ?
H281 C28 H282 109.5 ?
N27 C28 H283 109.5 ?
H281 C28 H283 109.5 ?
H282 C28 H283 109.5 ?
N27 C29 H291 109.5 ?
N27 C29 H292 109.5 ?
H291 C29 H292 109.5 ?
N27 C29 H293 109.5 ?
H291 C29 H293 109.5 ?
H292 C29 H293 109.5 ?
C101 N1 H1A 111.7(49) ?
C101 N1 H1B 119.2(43) ?
H1A N1 H1B 117.9(65) ?
N1 C101 B104 128.3(6) y
N1 C101 B105 125.4(5) y
B104 C101 B105 64.5(5) y
N1 C101 B103 117.6(5) y
B104 C101 B103 62.4(4) y
B105 C101 B103 113.9(6) y
N1 C101 B106 116.3(6) y
B104 C101 B106 111.8(6) y
B105 C101 B106 61.9(4) y
B103 C101 B106 106.7(5) y
N1 C101 C102 114.9(5) y
B104 C101 C102 106.3(5) y
B105 C101 C102 107.2(5) y
B103 C101 C102 57.0(3) y
B106 C101 C102 57.1(3) y
C113 C102 B107 122.2(5) y
C113 C102 B111 122.6(5) y
B107 C102 B111 63.5(4) y
C113 C102 B103 117.3(5) y
B107 C102 B103 63.3(4) y
B111 C102 B103 114.1(5) y
C113 C102 B106 118.9(5) y
B107 C102 B106 113.4(5) y
B111 C102 B106 63.1(4) y
B103 C102 B106 108.4(5) y
C113 C102 C101 118.4(5) y
B107 C102 C101 108.6(5) y
B111 C102 C101 109.4(5) y
B103 C102 C101 57.6(4) y
B106 C102 C101 58.5(3) y
C102 B103 C101 65.3(4) y
C102 B103 B104 108.7(5) y
C101 B103 B104 57.1(4) y
C102 B103 B108 105.2(5) y
C101 B103 B108 104.5(5) y
B104 B103 B108 58.3(5) y
C102 B103 B107 57.6(4) y
C101 B103 B107 110.2(5) y
B104 B103 B107 107.8(5) y
B108 B103 B107 60.2(5) y
C102 B103 H103 121.0 ?
C101 B103 H103 120.9 ?
B104 B103 H103 122.8 ?
B108 B103 H103 124.6 ?
B107 B103 H103 121.3 ?
C101 B104 B108 109.6(6) y
C101 B104 B103 60.5(4) y
B108 B104 B103 61.2(5) y
C101 B104 B109 107.5(6) y
B108 B104 B109 60.4(5) y
B103 B104 B109 108.7(6) y
C101 B104 B105 58.3(4) y
B108 B104 B105 109.4(6) y
B103 B104 B105 107.6(6) y
B109 B104 B105 60.7(4) y
C101 B104 H104 122.0 ?
B108 B104 H104 120.1 ?
B103 B104 H104 121.2 ?
B109 B104 H104 121.5 ?
B105 B104 H104 122.0 ?
C101 B105 B106 61.0(4) y
C101 B105 B104 57.2(4) y
B106 B105 B104 105.4(5) y
C101 B105 B110 107.3(6) y
B106 B105 B110 59.1(5) y
B104 B105 B110 105.8(6) y
C101 B105 B109 105.5(5) y
B106 B105 B109 106.0(6) y
B104 B105 B109 59.4(4) y
B110 B105 B109 59.1(5) y
C101 B105 H105 122.6 ?
B106 B105 H105 122.5 ?
B104 B105 H105 123.8 ?
B110 B105 H105 122.5 ?
B109 B105 H105 123.0 ?
C102 B106 C101 64.4(3) y
C102 B106 B110 105.1(5) y
C101 B106 B110 105.8(5) y
C102 B106 B105 109.3(5) y
C101 B106 B105 57.1(4) y
B110 B106 B105 61.1(5) y
C102 B106 B111 57.4(4) y
C101 B106 B111 109.5(5) y
B110 B106 B111 59.8(4) y
B105 B106 B111 110.0(6) y
C102 B106 H106 121.7 ?
C101 B106 H106 121.3 ?
B110 B106 H106 123.5 ?
B105 B106 H106 121.0 ?
B111 B106 H106 121.3 ?
C102 B107 B112 105.5(5) y
C102 B107 B111 58.3(4) y
B112 B107 B111 60.3(4) y
C102 B107 B108 105.9(5) y
B112 B107 B108 59.5(5) y
B111 B107 B108 107.7(6) y
C102 B107 B103 59.2(4) y
B112 B107 B103 106.7(6) y
B111 B107 B103 106.7(5) y
B108 B107 B103 59.5(5) y
C102 B107 H107 123.8 ?
B112 B107 H107 122.5 ?
B111 B107 H107 122.0 ?
B108 B107 H107 122.2 ?
B103 B107 H107 122.4 ?
B104 B108 B109 61.6(5) y
B104 B108 B112 108.7(6) y
B109 B108 B112 59.2(5) y
B104 B108 B103 60.5(5) y
B109 B108 B103 109.1(6) y
B112 B108 B103 107.6(6) y
B104 B108 B107 109.6(6) y
B109 B108 B107 108.5(6) y
B112 B108 B107 60.0(5) y
B103 B108 B107 60.3(4) y
B104 B108 H108 120.3 ?
B109 B108 H108 121.2 ?
B112 B108 H108 122.3 ?
B103 B108 H108 121.6 ?
B107 B108 H108 121.1 ?
B112 B109 B108 60.5(5) y
B112 B109 B110 60.1(5) y
B108 B109 B110 107.5(6) y
B112 B109 B104 107.0(6) y
B108 B109 B104 58.0(5) y
B110 B109 B104 107.1(6) y
B112 B109 B105 108.6(6) y
B108 B109 B105 106.8(6) y
B110 B109 B105 60.2(5) y
B104 B109 B105 59.9(5) y
B112 B109 H109 121.3 ?
B108 B109 H109 122.6 ?
B110 B109 H109 121.8 ?
B104 B109 H109 123.0 ?
B105 B109 H109 121.6 ?
B106 B110 B112 107.9(5) y
B106 B110 B111 60.9(4) y
B112 B110 B111 60.7(4) y
B106 B110 B109 107.7(5) y
B112 B110 B109 59.0(5) y
B111 B110 B109 108.7(5) y
B106 B110 B105 59.7(4) y
B112 B110 B105 108.0(5) y
B111 B110 B105 109.7(5) y
B109 B110 B105 60.7(5) y
B106 B110 H110 121.9 ?
B112 B110 H110 122.1 ?
B111 B110 H110 120.4 ?
B109 B110 H110 121.9 ?
B105 B110 H110 121.1 ?
C102 B111 B110 106.4(5) y
C102 B111 B107 58.2(4) y
B110 B111 B107 107.6(6) y
C102 B111 B112 104.9(5) y
B110 B111 B112 59.4(5) y
B107 B111 B112 59.8(4) y
C102 B111 B106 59.5(4) y
B110 B111 B106 59.3(4) y
B107 B111 B106 106.3(5) y
B112 B111 B106 105.7(6) y
C102 B111 H111 123.5 ?
B110 B111 H111 122.0 ?
B107 B111 H111 122.3 ?
B112 B111 H111 123.2 ?
B106 B111 H111 122.8 ?
B109 B112 B110 60.9(5) y
B109 B112 B108 60.3(5) y
B110 B112 B108 107.9(6) y
B109 B112 B107 109.7(6) y
B110 B112 B107 108.0(6) y
B108 B112 B107 60.5(5) y
B109 B112 B111 109.6(6) y
B110 B112 B111 59.9(4) y
B108 B112 B111 108.1(6) y
B107 B112 B111 59.9(4) y
B109 B112 H112 120.2 ?
B110 B112 H112 121.8 ?
B108 B112 H112 121.8 ?
B107 B112 H112 121.2 ?
B111 B112 H112 121.5 ?
C118 C113 C114 117.3(6) y
C118 C113 C102 119.9(6) y
C114 C113 C102 122.8(6) y
C115 C114 C113 121.7(6) y
C115 C114 H114 119.1 ?
C113 C114 H114 119.1 ?
C116 C115 C114 120.5(7) y
C116 C115 H115 119.7 ?
C114 C115 H115 119.7 ?
C117 C116 C115 118.6(7) y
C117 C116 H116 120.7 ?
C115 C116 H116 120.7 ?
C116 C117 C118 121.8(7) y
C116 C117 H117 119.1 ?
C118 C117 H117 119.1 ?
C113 C118 C117 120.0(6) y
C113 C118 H118 120.0 ?
C117 C118 H118 120.0 ?
C201 N2 H2A 118.9(42) ?
C201 N2 H2B 126.2(41) ?
H2A N2 H2B 107.3(60) ?
N2 C201 B205 127.1(5) y
N2 C201 B204 125.7(6) y
B205 C201 B204 63.5(5) y
N2 C201 B203 116.7(6) y
B205 C201 B203 112.1(6) y
B204 C201 B203 62.3(4) y
N2 C201 B206 118.3(5) y
B205 C201 B206 61.7(4) y
B204 C201 B206 112.1(6) y
B203 C201 B206 107.0(5) y
N2 C201 C202 116.1(6) y
B205 C201 C202 106.1(5) y
B204 C201 C202 106.9(5) y
B203 C201 C202 57.7(4) y
B206 C201 C202 57.0(4) y
C213 C202 B211 121.2(5) y
C213 C202 B207 125.0(5) y
B211 C202 B207 63.7(4) y
C213 C202 B206 115.1(5) y
B211 C202 B206 62.9(4) y
B207 C202 B206 113.6(5) y
C213 C202 B203 119.7(5) y
B211 C202 B203 114.4(6) y
B207 C202 B203 63.3(4) y
B206 C202 B203 109.1(5) y
C213 C202 C201 116.8(5) y
B211 C202 C201 109.8(5) y
B207 C202 C201 109.3(5) y
B206 C202 C201 58.8(4) y
B203 C202 C201 58.3(4) y
C202 B203 C201 64.1(3) y
C202 B203 B204 109.0(5) y
C201 B203 B204 58.5(4) y
C202 B203 B207 57.8(4) y
C201 B203 B207 109.6(5) y
B204 B203 B207 108.0(6) y
C202 B203 B208 104.7(6) y
C201 B203 B208 105.2(6) y
B204 B203 B208 58.7(5) y
B207 B203 B208 59.5(5) y
C202 B203 H203 121.5 ?
C201 B203 H203 120.8 ?
B204 B203 H203 122.0 ?
B207 B203 H203 121.7 ?
B208 B203 H203 124.6 ?
C201 B204 B208 107.6(6) y
C201 B204 B209 105.1(6) y
B208 B204 B209 60.8(6) y
C201 B204 B203 59.2(4) y
B208 B204 B203 61.0(5) y
B209 B204 B203 108.0(6) y
C201 B204 B205 57.9(4) y
B208 B204 B205 106.6(7) y
B209 B204 B205 58.0(5) y
B203 B204 B205 105.4(5) y
C201 B204 H204 123.4 ?
B208 B204 H204 121.0 ?
B209 B204 H204 122.5 ?
B203 B204 H204 121.9 ?
B205 B204 H204 124.1 ?
C201 B205 B209 107.2(6) y
C201 B205 B210 107.6(6) y
B209 B205 B210 61.3(5) y
C201 B205 B206 60.0(4) y
B209 B205 B206 108.4(7) y
B210 B205 B206 59.5(5) y
C201 B205 B204 58.5(4) y
B209 B205 B204 60.0(5) y
B210 B205 B204 108.4(6) y
B206 B205 B204 106.9(5) y
C201 B205 H205 122.6 ?
B209 B205 H205 121.2 ?
B210 B205 H205 121.2 ?
B206 B205 H205 122.1 ?
B204 B205 H205 122.4 ?
C202 B206 C201 64.2(4) y
C202 B206 B210 105.4(5) y
C201 B206 B210 106.6(6) y
C202 B206 B205 109.0(5) y
C201 B206 B205 58.3(4) y
B210 B206 B205 60.0(5) y
C202 B206 B211 58.1(4) y
C201 B206 B211 110.2(5) y
B210 B206 B211 59.5(5) y
B205 B206 B211 108.7(5) y
C202 B206 H206 121.5 ?
C201 B206 H206 120.4 ?
B210 B206 H206 123.7 ?
B205 B206 H206 121.7 ?
B211 B206 H206 121.4 ?
C202 B207 B212 105.2(5) y
C202 B207 B208 106.1(6) y
B212 B207 B208 59.8(5) y
C202 B207 B211 57.8(4) y
B212 B207 B211 60.1(5) y
B208 B207 B211 107.6(6) y
C202 B207 B203 58.9(4) y
B212 B207 B203 107.4(6) y
B208 B207 B203 60.3(5) y
B211 B207 B203 106.3(5) y
C202 B207 H207 124.1 ?
B212 B207 H207 122.4 ?
B208 B207 H207 121.8 ?
B211 B207 H207 122.5 ?
B203 B207 H207 122.2 ?
B204 B208 B212 109.4(6) y
B204 B208 B207 110.0(6) y
B212 B208 B207 59.3(5) y
B204 B208 B209 60.1(5) y
B212 B208 B209 60.8(5) y
B207 B208 B209 108.3(6) y
B204 B208 B203 60.4(5) y
B212 B208 B203 106.8(6) y
B207 B208 B203 60.2(5) y
B209 B208 B203 107.0(6) y
B204 B208 H208 120.3 ?
B212 B208 H208 121.8 ?
B207 B208 H208 121.1 ?
B209 B208 H208 121.8 ?
B203 B208 H208 122.6 ?
B205 B209 B204 61.9(5) y
B205 B209 B210 60.0(5) y
B204 B209 B210 108.9(6) y
B205 B209 B208 108.3(7) y
B204 B209 B208 59.1(5) y
B210 B209 B208 106.7(7) y
B205 B209 B212 108.0(6) y
B204 B209 B212 107.2(7) y
B210 B209 B212 59.6(5) y
B208 B209 B212 59.1(6) y
B205 B209 H209 120.7 ?
B204 B209 H209 121.2 ?
B210 B209 H209 122.0 ?
B208 B209 H209 122.8 ?
B212 B209 H209 122.5 ?
B211 B210 B206 60.9(4) y
B211 B210 B205 110.3(5) y
B206 B210 B205 60.5(4) y
B211 B210 B212 60.4(5) y
B206 B210 B212 107.7(6) y
B205 B210 B212 107.8(6) y
B211 B210 B209 109.6(6) y
B206 B210 B209 107.1(6) y
B205 B210 B209 58.7(5) y
B212 B210 B209 60.6(5) y
B211 B210 H210 119.9 ?
B206 B210 H210 122.0 ?
B205 B210 H210 121.4 ?
B212 B210 H210 121.9 ?
B209 B210 H210 122.0 ?
C202 B211 B210 106.2(5) y
C202 B211 B206 59.0(4) y
B210 B211 B206 59.6(4) y
C202 B211 B212 104.8(5) y
B210 B211 B212 60.6(5) y
B206 B211 B212 106.9(6) y
C202 B211 B207 58.5(4) y
B210 B211 B207 107.7(6) y
B206 B211 B207 106.4(5) y
B212 B211 B207 59.0(5) y
C202 B211 H211 123.8 ?
B210 B211 H211 121.6 ?
B206 B211 H211 122.5 ?
B212 B211 H211 122.8 ?
B207 B211 H211 122.6 ?
B207 B212 B208 60.9(5) y
B207 B212 B211 61.0(5) y
B208 B212 B211 109.2(7) y
B207 B212 B210 108.0(6) y
B208 B212 B210 107.8(7) y
B211 B212 B210 59.0(4) y
B207 B212 B209 109.2(7) y
B208 B212 B209 60.2(6) y
B211 B212 B209 108.0(6) y
B210 B212 B209 59.9(5) y
B207 B212 H212 120.7 ?
B208 B212 H212 121.1 ?
B211 B212 H212 121.5 ?
B210 B212 H212 122.5 ?
B209 B212 H212 121.5 ?
C218 C213 C214 116.6(7) y
C218 C213 C202 122.8(6) y
C214 C213 C202 120.5(6) y
C215 C214 C213 122.0(7) y
C215 C214 H214 119.0 ?
C213 C214 H214 119.0 ?
C214 C215 C216 120.7(7) y
C214 C215 H215 119.6 ?
C216 C215 H215 119.6 ?
C217 C216 C215 119.1(8) y
C217 C216 H216 120.5 ?
C215 C216 H216 120.5 ?
C216 C217 C218 120.1(8) y
C216 C217 H217 119.9 ?
C218 C217 H217 119.9 ?
C213 C218 C217 121.4(7) y
C213 C218 H218 119.3 ?
C217 C218 H218 119.3 ?

loop_
_geom_bond_atom_site_label_1
_geom_bond_atom_site_label_2
_geom_bond_distance
_geom_bond_publ_flag
P1 O1 1.463(4) y
P1 N14 1.605(6) y
P1 N17 1.614(7) y
P1 N11 1.668(7) y
N11 C13 1.359(11) y
N11 C12 1.375(11) y
C12 H121 0.96 ?
C12 H122 0.96 ?
C12 H123 0.96 ?
C13 H131 0.96 ?
C13 H132 0.96 ?
C13 H133 0.96 ?
N14 C16 1.377(10) y
N14 C15 1.488(12) y
C15 H151 0.96 ?
C15 H152 0.96 ?
C15 H153 0.96 ?
C16 H161 0.96 ?
C16 H162 0.96 ?
C16 H163 0.96 ?
N17 C18 1.349(10) y
N17 C19 1.508(12) y
C18 H181 0.96 ?
C18 H182 0.96 ?
C18 H183 0.96 ?
C19 H191 0.96 ?
C19 H192 0.96 ?
C19 H193 0.96 ?
P2 O2 1.476(4) y
P2 N27 1.611(6) y
P2 N24 1.629(6) y
P2 N21 1.642(6) y
N21 C22 1.405(9) y
N21 C23 1.463(8) y
C22 H221 0.96 ?
C22 H222 0.96 ?
C22 H223 0.96 ?
C23 H231 0.96 ?
C23 H232 0.96 ?
C23 H233 0.96 ?
N24 C26 1.409(10) y
N24 C25 1.448(10) y
C25 H251 0.96 ?
C25 H252 0.96 ?
C25 H253 0.96 ?
C26 H261 0.96 ?
C26 H262 0.96 ?
C26 H263 0.96 ?
N27 C29 1.473(9) y
N27 C28 1.473(9) y
C28 H281 0.96 ?
C28 H282 0.96 ?
C28 H283 0.96 ?
C29 H291 0.96 ?
C29 H292 0.96 ?
C29 H293 0.96 ?
N1 C101 1.363(8) y
N1 H1A 0.88(2) ?
N1 H1B 0.91(2) ?
C101 B104 1.661(11) y
C101 B105 1.683(9) y
C101 B103 1.722(9) y
C101 B106 1.751(9) y
C101 C102 1.853(8) y
C102 C113 1.500(8) y
C102 B107 1.682(9) y
C102 B111 1.685(9) y
C102 B103 1.711(9) y
C102 B106 1.724(9) y
B103 B104 1.753(11) y
B103 B108 1.765(12) y
B103 B107 1.779(11) y
B103 H103 1.09 ?
B104 B108 1.713(12) y
B104 B109 1.777(12) y
B104 B105 1.785(10) y
B104 H104 1.09 ?
B105 B106 1.767(11) y
B105 B110 1.793(12) y
B105 B109 1.800(12) y
B105 H105 1.09 ?
B106 B110 1.757(11) y
B106 B111 1.785(11) y
B106 H106 1.09 ?
B107 B112 1.770(11) y
B107 B111 1.772(10) y
B107 B108 1.779(12) y
B107 H107 1.09 ?
B108 B109 1.757(12) y
B108 B112 1.762(12) y
B108 H108 1.09 ?
B109 B112 1.738(13) y
B109 B110 1.772(12) y
B109 H109 1.09 ?
B110 B112 1.757(11) y
B110 B111 1.766(11) y
B110 H110 1.09 ?
B111 B112 1.779(11) y
B111 H111 1.09 ?
B112 H112 1.09 ?
C113 C118 1.367(8) y
C113 C114 1.393(8) y
C114 C115 1.372(9) y
C114 H114 0.93 ?
C115 C116 1.364(9) y
C115 H115 0.93 ?
C116 C117 1.348(9) y
C116 H116 0.93 ?
C117 C118 1.402(9) y
C117 H117 0.93 ?
C118 H118 0.93 ?
N2 C201 1.360(9) y
N2 H2A 0.90(2) ?
N2 H2B 0.90(2) ?
C201 B205 1.695(10) y
C201 B204 1.706(10) y
C201 B203 1.718(9) y
C201 B206 1.726(10) y
C201 C202 1.816(8) y
C202 C213 1.500(9) y
C202 B211 1.675(9) y
C202 B207 1.687(9) y
C202 B206 1.692(9) y
C202 B203 1.706(9) y
B203 B204 1.770(12) y
B203 B207 1.779(11) y
B203 B208 1.781(12) y
B203 H203 1.09 ?
B204 B208 1.739(13) y
B204 B209 1.757(14) y
B204 B205 1.791(12) y
B204 H204 1.09 ?
B205 B209 1.722(13) y
B205 B210 1.745(12) y
B205 B206 1.754(11) y
B205 H205 1.09 ?
B206 B210 1.736(11) y
B206 B211 1.758(10) y
B206 H206 1.09 ?
B207 B212 1.739(12) y
B207 B208 1.767(12) y
B207 B211 1.774(11) y
B207 H207 1.09 ?
B208 B212 1.749(13) y
B208 B209 1.769(14) y
B208 H208 1.09 ?
B209 B210 1.768(12) y
B209 B212 1.780(14) y
B209 H209 1.09 ?
B210 B211 1.734(11) y
B210 B212 1.762(12) y
B210 H210 1.09 ?
B211 B212 1.758(12) y
B211 H211 1.09 ?
B212 H212 1.09 ?
C213 C218 1.376(9) y
C213 C214 1.394(8) y
C214 C215 1.346(9) y
C214 H214 0.93 ?
C215 C216 1.386(9) y
C215 H215 0.93 ?
C216 C217 1.350(9) y
C216 H216 0.93 ?
C217 C218 1.398(10) y
C217 H217 0.93 ?
C218 H218 0.93 ?
